data_7101935
loop_
_publ_author_name
'Teo, Peili'
'Koh, L L'
'Hor, T S Andy'

_publ_section_title
;
 Assembly of gold rings and chains with pyridyl carboxylate as
 directional spacer.
;
_journal_issue 22
_journal_name_full 'Chemical communications (Cambridge, England)'
_journal_page_first 2225
_journal_page_last 2227
_journal_paper_doi 10.1039/b618309c
_journal_year 2007
_chemical_formula_sum 'C71 H57 Au4 Cl3 F6 Fe2 O6 P4 S3'
_chemical_formula_weight 2346.14
_chemical_name_systematic
;
?
;
_space_group_IT_number 14
_symmetry_cell_setting monoclinic
_symmetry_space_group_name_Hall '-P 2ybc'
_symmetry_space_group_name_H-M 'P 1 21/c 1'
_atom_sites_solution_hydrogens geom
_atom_sites_solution_primary direct
_atom_sites_solution_secondary difmap
_audit_creation_method SHELXL-97
_cell_angle_alpha 90.00
_cell_angle_beta 100.997(2)
_cell_angle_gamma 90.00
_cell_formula_units_Z 4
_cell_length_a 15.1716(12)
_cell_length_b 14.9383(12)
_cell_length_c 32.609(3)
_cell_measurement_reflns_used 7506
_cell_measurement_temperature 223(2)
_cell_measurement_theta_max 27.16
_cell_measurement_theta_min 2.35
_cell_volume 7254.8(10)
_computing_cell_refinement 'Bruker SMART'
_computing_data_collection 'Bruker SMART'
_computing_data_reduction 'Bruker SAINT'
_computing_molecular_graphics 'Bruker SHELXTL'
_computing_publication_material 'Bruker SHELXTL'
_computing_structure_refinement 'SHELXL-97 (Sheldrick, 1997)'
_computing_structure_solution 'SHELXS-97 (Sheldrick, 1990)'
_diffrn_ambient_temperature 223(2)
_diffrn_measured_fraction_theta_full 0.997
_diffrn_measured_fraction_theta_max 0.997
_diffrn_measurement_device_type 'CCD area detector'
_diffrn_measurement_method 'phi and omega scans'
_diffrn_radiation_monochromator graphite
_diffrn_radiation_source 'fine-focus sealed tube'
_diffrn_radiation_type MoK\a
_diffrn_radiation_wavelength 0.71073
_diffrn_reflns_av_R_equivalents 0.0710
_diffrn_reflns_av_sigmaI/netI 0.0868
_diffrn_reflns_limit_h_max 16
_diffrn_reflns_limit_h_min -19
_diffrn_reflns_limit_k_max 19
_diffrn_reflns_limit_k_min -19
_diffrn_reflns_limit_l_max 41
_diffrn_reflns_limit_l_min -42
_diffrn_reflns_number 49779
_diffrn_reflns_theta_full 27.50
_diffrn_reflns_theta_max 27.50
_diffrn_reflns_theta_min 1.50
_exptl_absorpt_coefficient_mu 8.800
_exptl_absorpt_correction_T_max 0.4732
_exptl_absorpt_correction_T_min 0.1777
_exptl_absorpt_correction_type 'Sadabs, (Sheldrick 2001)'
_exptl_crystal_colour Yellow
_exptl_crystal_density_diffrn 2.148
_exptl_crystal_density_meas 0
_exptl_crystal_density_method 'not measured'
_exptl_crystal_description Block
_exptl_crystal_F_000 4448
_exptl_crystal_size_max 0.30
_exptl_crystal_size_mid 0.26
_exptl_crystal_size_min 0.10
_refine_diff_density_max 2.851
_refine_diff_density_min -1.131
_refine_diff_density_rms 0.223
_refine_ls_extinction_method none
_refine_ls_goodness_of_fit_ref 1.004
_refine_ls_hydrogen_treatment constr
_refine_ls_matrix_type full
_refine_ls_number_parameters 916
_refine_ls_number_reflns 16641
_refine_ls_number_restraints 86
_refine_ls_restrained_S_all 1.008
_refine_ls_R_factor_all 0.1042
_refine_ls_R_factor_gt 0.0562
_refine_ls_shift/su_max 0.003
_refine_ls_shift/su_mean 0.000
_refine_ls_structure_factor_coef Fsqd
_refine_ls_weighting_details 'calc w=1/[\s^2^(Fo^2^)+(0.0633P)^2^+13.2863P] where P=(Fo^2^+2Fc^2^)/3'
_refine_ls_weighting_scheme calc
_refine_ls_wR_factor_gt 0.1208
_refine_ls_wR_factor_ref 0.1363
_reflns_number_gt 10611
_reflns_number_total 16641
_reflns_threshold_expression >2sigma(I)
_cod_data_source_file b618309c.txt
_cod_data_source_block 6243
_cod_depositor_comments
;
The following automatic conversions were performed:
'_symmetry_cell_setting' value 'Monoclinic' changed to 'monoclinic'
according to '/home/saulius/struct/CIF-dictionaries/cif_core.dic'
dictionary named 'cif_core.dic' version 2.4.1 from 2010-06-29.

Automatic conversion script
Id: cif_fix_enum 1527 2010-12-29 10:47:43Z saulius 
;
_cod_original_sg_symbol_H-M P2(1)/c
_cod_database_code 7101935

loop_
_symmetry_equiv_pos_as_xyz
'x, y, z'
'-x, y+1/2, -z+1/2'
'-x, -y, -z'
'x, -y-1/2, z-1/2'

loop_
_atom_site_label
_atom_site_type_symbol
_atom_site_fract_x
_atom_site_fract_y
_atom_site_fract_z
_atom_site_U_iso_or_equiv
_atom_site_adp_type
_atom_site_occupancy
_atom_site_symmetry_multiplicity
_atom_site_calc_flag
_atom_site_refinement_flags
_atom_site_disorder_assembly
_atom_site_disorder_group
Au1 Au 0.57330(2) 0.53555(3) 0.559177(13) 0.03403(11) Uani 1 1 d . . .
Au2 Au 0.53833(2) 0.41142(3) 0.620980(12) 0.03139(11) Uani 1 1 d . . .
Au3 Au 0.34989(2) 0.44059(3) 0.599327(12) 0.03186(11) Uani 1 1 d . . .
Au4 Au 0.37772(2) 0.56466(3) 0.534711(12) 0.03237(11) Uani 1 1 d . . .
S3 S 0.45356(16) 0.42763(17) 0.55138(7) 0.0303(5) Uani 1 1 d . . .
Fe1 Fe 0.77531(9) 0.55407(10) 0.67169(4) 0.0313(3) Uani 1 1 d . . .
Fe2 Fe 0.19384(9) 0.67471(10) 0.60543(5) 0.0349(3) Uani 1 1 d . . .
P1 P 0.69166(16) 0.63162(18) 0.57387(8) 0.0323(6) Uani 1 1 d . . .
P2 P 0.62634(16) 0.39318(19) 0.68430(8) 0.0321(6) Uani 1 1 d . . .
P3 P 0.25384(17) 0.46444(18) 0.64354(8) 0.0324(6) Uani 1 1 d . . .
P4 P 0.30155(17) 0.69517(18) 0.52415(8) 0.0328(6) Uani 1 1 d . . .
C1 C 0.7780(6) 0.5810(7) 0.6113(3) 0.031(2) Uani 1 1 d . . .
C2 C 0.8529(7) 0.6233(7) 0.6384(3) 0.039(3) Uani 1 1 d . . .
H2 H 0.8659 0.6848 0.6403 0.047 Uiso 1 1 calc R . .
C3 C 0.9024(7) 0.5544(9) 0.6612(3) 0.049(3) Uani 1 1 d . . .
H3 H 0.9551 0.5628 0.6813 0.058 Uiso 1 1 calc R . .
C4 C 0.8631(7) 0.4725(8) 0.6501(3) 0.044(3) Uani 1 1 d . . .
H4 H 0.8841 0.4167 0.6613 0.053 Uiso 1 1 calc R . .
C5 C 0.7861(6) 0.4868(7) 0.6190(3) 0.031(2) Uani 1 1 d . . .
H5 H 0.7469 0.4424 0.6056 0.038 Uiso 1 1 calc R . .
C6 C 0.6840(6) 0.4955(8) 0.7008(3) 0.036(2) Uani 1 1 d . . .
C7 C 0.7662(7) 0.5086(9) 0.7301(3) 0.046(3) Uani 1 1 d . . .
H7 H 0.8013 0.4637 0.7455 0.055 Uiso 1 1 calc R . .
C8 C 0.7847(9) 0.6006(8) 0.7316(4) 0.053(3) Uani 1 1 d . . .
H8 H 0.8350 0.6278 0.7483 0.064 Uiso 1 1 calc R . .
C9 C 0.7162(8) 0.6457(8) 0.7043(4) 0.050(3) Uani 1 1 d . . .
H9 H 0.7126 0.7077 0.6993 0.061 Uiso 1 1 calc R . .
C10 C 0.6528(7) 0.5795(7) 0.6855(3) 0.036(2) Uani 1 1 d . . .
H10 H 0.5994 0.5906 0.6663 0.043 Uiso 1 1 calc R . .
C11 C 0.1722(6) 0.5462(6) 0.6218(3) 0.030(2) Uani 1 1 d . . .
C12 C 0.1252(7) 0.6082(7) 0.6439(4) 0.045(3) Uani 1 1 d . . .
H12 H 0.1325 0.6153 0.6730 0.053 Uiso 1 1 calc R . .
C13 C 0.0657(7) 0.6561(7) 0.6129(4) 0.050(3) Uani 1 1 d . . .
H13 H 0.0261 0.7014 0.6180 0.060 Uiso 1 1 calc R . .
C14 C 0.0750(7) 0.6255(8) 0.5736(4) 0.047(3) Uani 1 1 d . . .
H14 H 0.0426 0.6469 0.5480 0.057 Uiso 1 1 calc R . .
C15 C 0.1400(6) 0.5581(6) 0.5782(3) 0.031(2) Uani 1 1 d . . .
H15 H 0.1590 0.5265 0.5565 0.037 Uiso 1 1 calc R . .
C16 C 0.2800(7) 0.7332(6) 0.5734(3) 0.035(2) Uani 1 1 d . . .
C17 C 0.2111(7) 0.7948(7) 0.5795(4) 0.045(3) Uani 1 1 d . . .
H17 H 0.1693 0.8229 0.5584 0.053 Uiso 1 1 calc R . .
C18 C 0.2180(8) 0.8055(8) 0.6234(4) 0.057(4) Uani 1 1 d . . .
H18 H 0.1821 0.8425 0.6368 0.069 Uiso 1 1 calc R . .
C19 C 0.2898(8) 0.7494(9) 0.6431(4) 0.053(3) Uani 1 1 d . . .
H19 H 0.3090 0.7432 0.6722 0.063 Uiso 1 1 calc R . .
C20 C 0.3275(6) 0.7048(7) 0.6126(3) 0.036(2) Uani 1 1 d . . .
H20 H 0.3754 0.6639 0.6175 0.044 Uiso 1 1 calc R . .
C1A C 0.7428(6) 0.6617(6) 0.5304(3) 0.031(2) Uani 1 1 d . . .
C2A C 0.8241(7) 0.6276(7) 0.5261(3) 0.036(2) Uani 1 1 d . . .
H2A H 0.8563 0.5913 0.5474 0.044 Uiso 1 1 calc R . .
C3A C 0.8599(8) 0.6458(8) 0.4910(4) 0.051(3) Uani 1 1 d . . .
H3A H 0.9160 0.6224 0.4881 0.061 Uiso 1 1 calc R . .
C4A C 0.8112(8) 0.6990(9) 0.4603(4) 0.053(3) Uani 1 1 d . . .
H4A H 0.8350 0.7127 0.4365 0.063 Uiso 1 1 calc R . .
C5A C 0.7309(9) 0.7317(8) 0.4636(3) 0.052(3) Uani 1 1 d . . .
H5A H 0.6983 0.7666 0.4419 0.063 Uiso 1 1 calc R . .
C6A C 0.6954(7) 0.7141(7) 0.4992(3) 0.043(3) Uani 1 1 d . . .
H6A H 0.6394 0.7380 0.5018 0.051 Uiso 1 1 calc R . .
C1B C 0.6603(7) 0.7371(7) 0.5928(3) 0.037(3) Uani 1 1 d . . .
C2B C 0.7238(8) 0.8041(8) 0.6036(4) 0.055(3) Uani 1 1 d . . .
H2B H 0.7840 0.7939 0.6017 0.066 Uiso 1 1 calc R . .
C3B C 0.6980(9) 0.8850(9) 0.6170(5) 0.072(4) Uani 1 1 d . . .
H3B H 0.7411 0.9304 0.6243 0.086 Uiso 1 1 calc R . .
C4B C 0.6112(10) 0.9012(10) 0.6200(4) 0.068(4) Uani 1 1 d . . .
H4B H 0.5948 0.9570 0.6295 0.082 Uiso 1 1 calc R . .
C5B C 0.5482(9) 0.8362(10) 0.6091(4) 0.065(4) Uani 1 1 d . . .
H5B H 0.4879 0.8471 0.6105 0.077 Uiso 1 1 calc R . .
C6B C 0.5737(7) 0.7541(8) 0.5959(3) 0.048(3) Uani 1 1 d . . .
H6B H 0.5303 0.7089 0.5889 0.057 Uiso 1 1 calc R . .
C1C C 0.7094(7) 0.3062(8) 0.6835(4) 0.043(3) Uani 1 1 d . . .
C2C C 0.7125(9) 0.2668(9) 0.6455(4) 0.062(4) Uani 1 1 d . . .
H2C H 0.6713 0.2838 0.6215 0.074 Uiso 1 1 calc R . .
C3C C 0.7765(11) 0.2024(11) 0.6430(6) 0.085(5) Uani 1 1 d . . .
H3C H 0.7783 0.1744 0.6174 0.102 Uiso 1 1 calc R . .
C4C C 0.8366(10) 0.1796(11) 0.6778(7) 0.091(6) Uani 1 1 d . . .
H4C H 0.8808 0.1365 0.6759 0.109 Uiso 1 1 calc R . .
C5C C 0.8343(10) 0.2173(10) 0.7146(7) 0.087(6) Uani 1 1 d . . .
H5C H 0.8767 0.2004 0.7383 0.104 Uiso 1 1 calc R . .
C6C C 0.7691(8) 0.2820(9) 0.7183(5) 0.065(4) Uani 1 1 d . . .
H6C H 0.7669 0.3080 0.7443 0.078 Uiso 1 1 calc R . .
C1D C 0.5634(6) 0.3663(7) 0.7247(3) 0.031(2) Uani 1 1 d . . .
C2D C 0.4915(7) 0.3064(8) 0.7136(3) 0.044(3) Uani 1 1 d . . .
H2D H 0.4791 0.2803 0.6869 0.053 Uiso 1 1 calc R . .
C3D C 0.4406(8) 0.2869(8) 0.7422(4) 0.048(3) Uani 1 1 d . . .
H3D H 0.3914 0.2480 0.7347 0.058 Uiso 1 1 calc R . .
C4D C 0.4586(9) 0.3220(8) 0.7817(4) 0.056(3) Uani 1 1 d . . .
H4D H 0.4226 0.3072 0.8012 0.068 Uiso 1 1 calc R . .
C5D C 0.5312(9) 0.3801(9) 0.7924(4) 0.063(4) Uani 1 1 d . . .
H5D H 0.5456 0.4032 0.8197 0.076 Uiso 1 1 calc R . .
C6D C 0.5812(8) 0.4035(9) 0.7637(3) 0.054(3) Uani 1 1 d . . .
H6D H 0.6280 0.4453 0.7707 0.065 Uiso 1 1 calc R . .
C1E C 0.3069(7) 0.5069(8) 0.6935(3) 0.042(3) Uani 1 1 d . . .
C2E C 0.3926(7) 0.5460(9) 0.6988(4) 0.056(3) Uani 1 1 d . . .
H2E H 0.4237 0.5472 0.6765 0.067 Uiso 1 1 calc R . .
C3E C 0.4304(10) 0.5823(11) 0.7365(5) 0.084(5) Uani 1 1 d . . .
H3E H 0.4869 0.6100 0.7398 0.100 Uiso 1 1 calc R . .
C4E C 0.3869(11) 0.5786(11) 0.7693(4) 0.079(5) Uani 1 1 d . . .
H4E H 0.4131 0.6052 0.7949 0.095 Uiso 1 1 calc R . .
C5E C 0.3066(11) 0.5372(11) 0.7656(4) 0.079(5) Uani 1 1 d . . .
H5E H 0.2786 0.5332 0.7889 0.095 Uiso 1 1 calc R . .
C6E C 0.2652(8) 0.5008(9) 0.7278(3) 0.050(3) Uani 1 1 d . . .
H6E H 0.2093 0.4722 0.7253 0.060 Uiso 1 1 calc R . .
C1F C 0.1896(6) 0.3680(7) 0.6543(3) 0.034(2) Uani 1 1 d . . .
C2F C 0.2310(8) 0.2858(8) 0.6579(4) 0.049(3) Uani 1 1 d . . .
H2F H 0.2906 0.2806 0.6541 0.059 Uiso 1 1 calc R . .
C3F C 0.1853(8) 0.2109(8) 0.6671(4) 0.057(3) Uani 1 1 d . . .
H3F H 0.2130 0.1543 0.6688 0.069 Uiso 1 1 calc R . .
C4F C 0.0993(8) 0.2197(9) 0.6738(4) 0.057(3) Uani 1 1 d . . .
H4F H 0.0678 0.1686 0.6797 0.068 Uiso 1 1 calc R . .
C5F C 0.0590(8) 0.3006(9) 0.6720(4) 0.060(4) Uani 1 1 d . . .
H5F H 0.0009 0.3068 0.6777 0.072 Uiso 1 1 calc R . .
C6F C 0.1054(7) 0.3744(8) 0.6615(4) 0.049(3) Uani 1 1 d . . .
H6F H 0.0772 0.4307 0.6594 0.059 Uiso 1 1 calc R . .
C1G C 0.3606(7) 0.7820(7) 0.5019(3) 0.040(3) Uani 1 1 d . . .
C2G C 0.4084(7) 0.7575(7) 0.4720(4) 0.047(3) Uani 1 1 d . . .
H2G H 0.4128 0.6966 0.4654 0.056 Uiso 1 1 calc R . .
C3G C 0.4501(9) 0.8203(9) 0.4516(4) 0.059(4) Uani 1 1 d . . .
H3G H 0.4861 0.8027 0.4325 0.071 Uiso 1 1 calc R . .
C4G C 0.4382(9) 0.9091(9) 0.4596(4) 0.061(4) Uani 1 1 d . . .
H4G H 0.4632 0.9527 0.4445 0.074 Uiso 1 1 calc R . .
C5G C 0.3916(9) 0.9351(8) 0.4886(5) 0.066(4) Uani 1 1 d . . .
H5G H 0.3843 0.9964 0.4936 0.079 Uiso 1 1 calc R . .
C6G C 0.3543(8) 0.8713(8) 0.5111(4) 0.052(3) Uani 1 1 d . . .
H6G H 0.3247 0.8892 0.5326 0.063 Uiso 1 1 calc R . .
C1H C 0.1956(6) 0.6869(7) 0.4878(3) 0.036(2) Uani 1 1 d . . .
C2H C 0.1607(7) 0.6064(8) 0.4754(4) 0.046(3) Uani 1 1 d . . .
H2H H 0.1924 0.5544 0.4856 0.055 Uiso 1 1 calc R . .
C3H C 0.0791(8) 0.5985(9) 0.4480(4) 0.053(3) Uani 1 1 d . . .
H3H H 0.0561 0.5420 0.4389 0.063 Uiso 1 1 calc R . .
C4H C 0.0324(8) 0.6759(10) 0.4346(4) 0.055(3) Uani 1 1 d . . .
H4H H -0.0235 0.6715 0.4164 0.066 Uiso 1 1 calc R . .
C5H C 0.0653(8) 0.7574(10) 0.4469(5) 0.067(4) Uani 1 1 d . . .
H5H H 0.0318 0.8090 0.4378 0.080 Uiso 1 1 calc R . .
C6H C 0.1475(8) 0.7651(8) 0.4727(4) 0.053(3) Uani 1 1 d . . .
H6H H 0.1718 0.8219 0.4804 0.064 Uiso 1 1 calc R . .
S1 S 0.4114(2) 0.1126(2) 0.63672(10) 0.0521(8) Uani 1 1 d . . .
O1 O 0.3834(6) 0.1034(7) 0.6764(3) 0.071(3) Uani 1 1 d . . .
O2 O 0.4936(7) 0.0685(7) 0.6331(3) 0.093(4) Uani 1 1 d . . .
O3 O 0.4042(5) 0.2009(5) 0.6197(3) 0.056(2) Uani 1 1 d . . .
C21 C 0.3315(13) 0.0532(10) 0.6014(6) 0.082(5) Uani 1 1 d . . .
F1 F 0.3305(10) -0.0343(7) 0.6119(4) 0.166(6) Uani 1 1 d . . .
F2 F 0.2482(7) 0.0821(8) 0.5993(3) 0.111(4) Uani 1 1 d . . .
F3 F 0.3446(8) 0.0565(6) 0.5620(3) 0.111(4) Uani 1 1 d . . .
S2 S 1.0012(4) 0.8265(4) 0.69115(16) 0.0718(15) Uani 0.70 1 d PD A 1
O4 O 1.0944(8) 0.8480(11) 0.6974(5) 0.088(5) Uani 0.70 1 d PDU A 1
O5 O 0.9727(15) 0.7549(10) 0.7158(5) 0.154(9) Uani 0.70 1 d PDU A 1
O6 O 0.9504(9) 0.8290(9) 0.6495(3) 0.056(3) Uani 0.70 1 d PDU A 1
F4 F 0.9994(13) 0.9332(13) 0.7532(4) 0.129(6) Uani 0.70 1 d PDU A 1
F6 F 0.8722(10) 0.9201(14) 0.7123(6) 0.162(8) Uani 0.70 1 d PDU A 1
F5 F 0.9793(19) 0.9969(9) 0.6956(8) 0.213(11) Uani 0.70 1 d PDU A 1
C22 C 0.9575(11) 0.9232(11) 0.7142(5) 0.101(9) Uani 0.70 1 d PD A 1
S2A S 1.0024(11) 0.9007(12) 0.6794(5) 0.100 Uiso 0.30 1 d PD B 2
O4A O 1.0942(14) 0.894(3) 0.6922(13) 0.150 Uiso 0.30 1 d PD B 2
O5A O 0.975(3) 0.9892(18) 0.6708(13) 0.150 Uiso 0.30 1 d PD B 2
O6A O 0.968(3) 0.844(3) 0.6459(9) 0.150 Uiso 0.30 1 d PD B 2
C22A C 0.9537(19) 0.8642(19) 0.7212(8) 0.100 Uiso 0.30 1 d PD B 2
F4A F 0.978(3) 0.911(3) 0.7557(8) 0.150 Uiso 0.30 1 d PD B 2
F5A F 0.979(3) 0.780(2) 0.7333(12) 0.150 Uiso 0.30 1 d PD B 2
F6A F 0.8660(17) 0.859(3) 0.7142(12) 0.150 Uiso 0.30 1 d PD B 2
C1S C 0.0521(10) 0.0631(10) 0.4318(6) 0.088(5) Uani 1 1 d . . .
H1S H 0.0490 0.0835 0.4027 0.105 Uiso 1 1 calc R . .
Cl2 Cl 0.1463(4) -0.0010(4) 0.4460(3) 0.183(4) Uani 1 1 d . . .
Cl3 Cl -0.0435(4) 0.0015(4) 0.4340(3) 0.156(3) Uani 1 1 d . . .
Cl4 Cl 0.0562(4) 0.1556(4) 0.46328(19) 0.138(2) Uani 1 1 d . . .

loop_
_atom_site_aniso_label
_atom_site_aniso_U_11
_atom_site_aniso_U_22
_atom_site_aniso_U_33
_atom_site_aniso_U_23
_atom_site_aniso_U_13
_atom_site_aniso_U_12
Au1 0.0233(2) 0.0405(3) 0.0389(2) 0.00642(18) 0.00768(16) 0.00026(16)
Au2 0.0259(2) 0.0401(3) 0.0290(2) 0.00034(17) 0.00723(15) 0.00066(16)
Au3 0.0254(2) 0.0380(2) 0.0346(2) -0.00079(17) 0.01196(16) 0.00137(16)
Au4 0.0266(2) 0.0330(2) 0.0385(2) 0.00167(17) 0.00886(17) 0.00189(15)
S3 0.0259(13) 0.0376(15) 0.0282(13) -0.0030(10) 0.0075(10) 0.0039(10)
Fe1 0.0248(7) 0.0389(9) 0.0317(8) 0.0023(6) 0.0094(6) 0.0004(6)
Fe2 0.0283(8) 0.0351(9) 0.0454(9) -0.0026(7) 0.0171(7) -0.0017(6)
P1 0.0247(13) 0.0371(16) 0.0368(15) 0.0053(12) 0.0098(11) 0.0014(10)
P2 0.0250(13) 0.0420(17) 0.0301(14) 0.0042(12) 0.0072(11) -0.0016(11)
P3 0.0264(14) 0.0385(16) 0.0339(15) -0.0002(12) 0.0100(11) -0.0002(11)
P4 0.0292(14) 0.0332(16) 0.0376(15) 0.0014(12) 0.0105(12) -0.0002(11)
C1 0.025(5) 0.039(6) 0.032(5) 0.002(4) 0.011(4) 0.003(4)
C2 0.033(6) 0.035(6) 0.054(7) 0.003(5) 0.024(5) -0.009(4)
C3 0.020(6) 0.086(10) 0.041(7) 0.009(6) 0.009(5) 0.008(6)
C4 0.038(7) 0.049(8) 0.049(7) 0.015(6) 0.019(5) 0.012(5)
C5 0.035(6) 0.041(7) 0.021(5) 0.008(4) 0.016(4) 0.010(4)
C6 0.028(6) 0.056(7) 0.028(5) -0.003(5) 0.014(4) -0.003(5)
C7 0.029(6) 0.074(9) 0.033(6) 0.004(6) 0.004(5) -0.010(5)
C8 0.066(9) 0.054(8) 0.042(7) -0.021(6) 0.017(6) -0.028(7)
C9 0.055(8) 0.039(7) 0.067(8) -0.009(6) 0.035(7) 0.001(6)
C10 0.032(6) 0.037(7) 0.041(6) -0.003(5) 0.014(5) 0.000(4)
C11 0.019(5) 0.022(5) 0.052(7) 0.007(4) 0.014(4) -0.001(4)
C12 0.036(6) 0.053(8) 0.053(7) -0.003(6) 0.029(5) 0.006(5)
C13 0.028(6) 0.035(7) 0.095(10) 0.011(6) 0.029(6) 0.005(5)
C14 0.023(6) 0.051(8) 0.068(8) 0.022(6) 0.009(5) 0.000(5)
C15 0.032(6) 0.020(5) 0.039(6) -0.003(4) 0.004(4) -0.008(4)
C16 0.038(6) 0.023(6) 0.049(7) -0.005(5) 0.020(5) -0.011(4)
C17 0.043(7) 0.033(7) 0.065(8) 0.005(6) 0.029(6) 0.001(5)
C18 0.062(9) 0.036(7) 0.085(10) -0.027(7) 0.040(7) -0.013(6)
C19 0.047(7) 0.066(9) 0.044(7) -0.028(6) 0.007(6) -0.024(6)
C20 0.018(5) 0.042(7) 0.051(7) -0.007(5) 0.014(5) -0.009(4)
C1A 0.026(5) 0.033(6) 0.036(6) -0.002(4) 0.007(4) -0.008(4)
C2A 0.040(6) 0.038(6) 0.032(6) 0.003(5) 0.010(5) 0.003(5)
C3A 0.050(7) 0.054(8) 0.055(8) -0.002(6) 0.025(6) 0.002(6)
C4A 0.055(8) 0.068(9) 0.036(7) 0.001(6) 0.010(6) -0.013(6)
C5A 0.072(9) 0.045(8) 0.034(7) 0.017(5) -0.003(6) -0.005(6)
C6A 0.042(7) 0.048(7) 0.038(6) 0.007(5) 0.006(5) 0.000(5)
C1B 0.043(6) 0.041(7) 0.030(6) 0.011(5) 0.010(5) 0.017(5)
C2B 0.057(8) 0.042(8) 0.073(9) -0.002(6) 0.030(7) 0.007(6)
C3B 0.069(10) 0.042(8) 0.108(12) -0.014(8) 0.028(9) 0.002(7)
C4B 0.090(12) 0.061(10) 0.058(9) -0.005(7) 0.026(8) 0.028(8)
C5B 0.051(9) 0.079(11) 0.064(9) -0.005(8) 0.012(7) 0.026(7)
C6B 0.036(6) 0.060(8) 0.045(7) -0.004(6) 0.002(5) 0.018(5)
C1C 0.026(6) 0.045(7) 0.061(8) 0.008(6) 0.014(5) -0.001(5)
C2C 0.058(9) 0.068(10) 0.064(9) 0.006(7) 0.023(7) 0.021(7)
C3C 0.088(13) 0.080(12) 0.097(13) 0.004(10) 0.044(11) 0.026(9)
C4C 0.051(10) 0.059(11) 0.17(2) 0.023(12) 0.048(12) 0.014(8)
C5C 0.050(9) 0.052(10) 0.147(18) 0.029(11) -0.013(10) 0.004(7)
C6C 0.041(8) 0.063(9) 0.089(11) 0.018(8) 0.007(7) 0.000(6)
C1D 0.032(6) 0.036(6) 0.027(5) 0.006(4) 0.008(4) 0.005(4)
C2D 0.053(7) 0.055(8) 0.029(6) -0.007(5) 0.016(5) -0.010(5)
C3D 0.048(7) 0.048(8) 0.050(7) 0.000(6) 0.012(6) -0.019(5)
C4D 0.077(9) 0.054(8) 0.047(7) -0.001(6) 0.033(7) -0.021(7)
C5D 0.081(10) 0.069(10) 0.047(8) -0.017(7) 0.029(7) -0.034(7)
C6D 0.057(8) 0.073(9) 0.035(6) -0.010(6) 0.016(6) -0.030(6)
C1E 0.027(6) 0.065(8) 0.033(6) -0.011(5) 0.004(5) -0.005(5)
C2E 0.030(6) 0.080(10) 0.056(8) -0.001(7) 0.006(6) -0.001(6)
C3E 0.051(9) 0.103(13) 0.080(11) -0.028(9) -0.028(8) -0.004(8)
C4E 0.088(12) 0.101(13) 0.043(8) -0.030(8) -0.001(8) 0.015(9)
C5E 0.079(12) 0.114(14) 0.045(8) -0.023(8) 0.018(8) 0.009(9)
C6E 0.042(7) 0.078(9) 0.030(6) -0.009(6) 0.007(5) -0.003(6)
C1F 0.025(5) 0.057(7) 0.022(5) 0.003(5) 0.006(4) -0.003(5)
C2F 0.040(7) 0.058(8) 0.057(8) 0.013(6) 0.028(6) 0.006(6)
C3F 0.062(9) 0.046(8) 0.071(9) 0.015(6) 0.030(7) 0.009(6)
C4F 0.045(8) 0.056(9) 0.072(9) 0.030(7) 0.015(6) 0.000(6)
C5F 0.028(6) 0.071(10) 0.083(10) 0.025(7) 0.017(6) 0.000(6)
C6F 0.043(7) 0.040(7) 0.069(8) -0.001(6) 0.024(6) -0.003(5)
C1G 0.030(6) 0.044(7) 0.049(7) 0.009(5) 0.015(5) -0.001(4)
C2G 0.057(7) 0.029(6) 0.065(8) 0.009(5) 0.043(6) 0.010(5)
C3G 0.074(9) 0.045(8) 0.070(9) 0.004(7) 0.042(7) 0.000(6)
C4G 0.069(9) 0.065(10) 0.055(8) 0.016(7) 0.023(7) -0.017(7)
C5G 0.087(11) 0.032(7) 0.089(11) -0.005(7) 0.042(9) -0.013(6)
C6G 0.066(8) 0.033(7) 0.065(8) -0.007(6) 0.033(7) -0.008(6)
C1H 0.025(5) 0.046(7) 0.035(6) 0.003(5) 0.004(4) -0.005(4)
C2H 0.043(7) 0.042(7) 0.057(8) -0.011(6) 0.018(6) 0.004(5)
C3H 0.047(7) 0.066(9) 0.045(7) -0.024(6) 0.008(6) -0.011(6)
C4H 0.043(7) 0.078(10) 0.045(7) -0.004(7) 0.011(6) -0.003(7)
C5H 0.036(7) 0.066(10) 0.093(11) 0.018(8) -0.005(7) 0.010(6)
C6H 0.049(8) 0.032(7) 0.075(9) 0.010(6) 0.004(6) 0.004(5)
S1 0.060(2) 0.051(2) 0.0451(18) 0.0034(14) 0.0086(15) 0.0201(15)
O1 0.068(6) 0.095(8) 0.053(6) 0.013(5) 0.020(5) 0.026(5)
O2 0.103(8) 0.117(9) 0.065(7) 0.012(6) 0.034(6) 0.077(7)
O3 0.057(5) 0.048(5) 0.060(5) 0.000(4) 0.006(4) 0.006(4)
C21 0.103(14) 0.048(10) 0.101(14) -0.007(8) 0.035(11) -0.023(8)
F1 0.276(17) 0.045(6) 0.168(12) 0.002(7) 0.017(11) -0.056(8)
F2 0.080(7) 0.154(10) 0.097(7) -0.028(7) 0.009(6) -0.060(7)
F3 0.187(11) 0.088(7) 0.056(6) -0.034(5) 0.017(6) -0.006(6)
S2 0.068(4) 0.091(4) 0.055(3) -0.020(3) 0.009(3) 0.003(3)
O4 0.056(8) 0.132(13) 0.084(10) -0.016(9) 0.030(7) 0.007(8)
O5 0.202(16) 0.132(14) 0.099(13) 0.050(11) -0.048(11) -0.082(12)
O6 0.063(8) 0.069(8) 0.035(6) -0.018(6) 0.005(6) -0.008(6)
F4 0.153(13) 0.175(14) 0.061(8) -0.065(9) 0.029(8) -0.030(10)
F6 0.113(12) 0.223(16) 0.164(14) -0.066(12) 0.066(11) 0.055(11)
F5 0.260(19) 0.136(15) 0.227(19) -0.010(14) 0.004(15) 0.038(14)
C22 0.13(2) 0.12(2) 0.063(16) -0.045(15) 0.026(16) 0.021(18)
C1S 0.083(12) 0.062(11) 0.128(15) 0.015(10) 0.045(10) -0.009(8)
Cl2 0.108(4) 0.096(4) 0.361(11) 0.081(6) 0.087(6) 0.034(3)
Cl3 0.090(4) 0.093(4) 0.285(9) 0.006(5) 0.038(5) -0.013(3)
Cl4 0.172(6) 0.090(4) 0.142(5) -0.015(3) 0.003(4) 0.004(4)

loop_
_atom_type_symbol
_atom_type_description
_atom_type_scat_dispersion_real
_atom_type_scat_dispersion_imag
_atom_type_scat_source
C C 0.0033 0.0016 'International Tables Vol C Tables 4.2.6.8 and 6.1.1.4'
H H 0.0000 0.0000 'International Tables Vol C Tables 4.2.6.8 and 6.1.1.4'
O O 0.0106 0.0060 'International Tables Vol C Tables 4.2.6.8 and 6.1.1.4'
F F 0.0171 0.0103 'International Tables Vol C Tables 4.2.6.8 and 6.1.1.4'
P P 0.1023 0.0942 'International Tables Vol C Tables 4.2.6.8 and 6.1.1.4'
S S 0.1246 0.1234 'International Tables Vol C Tables 4.2.6.8 and 6.1.1.4'
Au Au -2.0133 8.8022 'International Tables Vol C Tables 4.2.6.8 and 6.1.1.4'
Fe Fe 0.3463 0.8444 'International Tables Vol C Tables 4.2.6.8 and 6.1.1.4'
Cl Cl 0.1484 0.1585 'International Tables Vol C Tables 4.2.6.8 and 6.1.1.4'

loop_
_geom_angle_atom_site_label_1
_geom_angle_atom_site_label_2
_geom_angle_atom_site_label_3
_geom_angle
P1 Au1 S3 173.63(9)
P1 Au1 Au2 120.32(7)
S3 Au1 Au2 53.31(6)
P1 Au1 Au4 132.47(7)
S3 Au1 Au4 51.01(6)
Au2 Au1 Au4 88.507(15)
P2 Au2 S3 175.90(8)
P2 Au2 Au3 129.67(6)
S3 Au2 Au3 54.37(5)
P2 Au2 Au1 124.55(7)
S3 Au2 Au1 53.56(6)
Au3 Au2 Au1 92.206(16)
P3 Au3 S3 175.52(9)
P3 Au3 Au2 127.18(7)
S3 Au3 Au2 53.40(6)
P3 Au3 Au4 124.27(7)
S3 Au3 Au4 51.71(6)
Au2 Au3 Au4 89.972(15)
P4 Au4 S3 175.07(9)
P4 Au4 Au3 121.44(6)
S3 Au4 Au3 53.84(6)
P4 Au4 Au1 128.79(7)
S3 Au4 Au1 52.39(6)
Au3 Au4 Au1 89.293(15)
Au4 S3 Au2 117.10(10)
Au4 S3 Au1 76.60(8)
Au2 S3 Au1 73.13(7)
Au4 S3 Au3 74.45(7)
Au2 S3 Au3 72.24(7)
Au1 S3 Au3 116.58(10)
C1 Fe1 C6 133.5(4)
C1 Fe1 C3 68.7(4)
C6 Fe1 C3 147.3(5)
C1 Fe1 C5 41.4(4)
C6 Fe1 C5 110.9(4)
C3 Fe1 C5 67.9(4)
C1 Fe1 C4 69.1(4)
C6 Fe1 C4 117.2(5)
C3 Fe1 C4 39.8(5)
C5 Fe1 C4 40.7(4)
C1 Fe1 C2 41.8(4)
C6 Fe1 C2 172.2(4)
C3 Fe1 C2 40.5(4)
C5 Fe1 C2 69.5(4)
C4 Fe1 C2 68.5(4)
C1 Fe1 C10 111.7(4)
C6 Fe1 C10 40.4(4)
C3 Fe1 C10 168.6(5)
C5 Fe1 C10 120.5(4)
C4 Fe1 C10 151.6(5)
C2 Fe1 C10 132.3(4)
C1 Fe1 C9 117.9(5)
C6 Fe1 C9 68.7(4)
C3 Fe1 C9 127.9(5)
C5 Fe1 C9 152.8(5)
C4 Fe1 C9 165.0(5)
C2 Fe1 C9 107.2(5)
C10 Fe1 C9 41.2(4)
C1 Fe1 C7 171.7(5)
C6 Fe1 C7 41.2(4)
C3 Fe1 C7 113.2(4)
C5 Fe1 C7 130.9(5)
C4 Fe1 C7 106.8(5)
C2 Fe1 C7 144.5(4)
C10 Fe1 C7 68.2(4)
C9 Fe1 C7 67.9(5)
C1 Fe1 C8 148.3(5)
C6 Fe1 C8 68.2(4)
C3 Fe1 C8 105.4(5)
C5 Fe1 C8 166.9(5)
C4 Fe1 C8 127.1(5)
C2 Fe1 C8 113.3(5)
C10 Fe1 C8 68.0(5)
C9 Fe1 C8 40.1(5)
C7 Fe1 C8 39.9(5)
C16 Fe2 C17 41.6(4)
C16 Fe2 C13 148.5(5)
C17 Fe2 C13 112.1(4)
C16 Fe2 C12 170.7(5)
C17 Fe2 C12 144.4(4)
C13 Fe2 C12 40.8(4)
C16 Fe2 C11 134.1(4)
C17 Fe2 C11 170.6(5)
C13 Fe2 C11 68.4(4)
C12 Fe2 C11 41.5(4)
C16 Fe2 C14 119.4(5)
C17 Fe2 C14 106.2(5)
C13 Fe2 C14 40.0(5)
C12 Fe2 C14 68.3(5)
C11 Fe2 C14 67.8(4)
C16 Fe2 C20 40.5(4)
C17 Fe2 C20 69.4(4)
C13 Fe2 C20 165.9(5)
C12 Fe2 C20 130.5(5)
C11 Fe2 C20 112.5(4)
C14 Fe2 C20 154.0(4)
C16 Fe2 C19 67.6(4)
C17 Fe2 C19 68.5(5)
C13 Fe2 C19 126.3(5)
C12 Fe2 C19 106.6(5)
C11 Fe2 C19 119.3(5)
C14 Fe2 C19 163.9(5)
C20 Fe2 C19 40.2(4)
C16 Fe2 C18 68.7(4)
C17 Fe2 C18 40.9(5)
C13 Fe2 C18 102.7(5)
C12 Fe2 C18 112.0(5)
C11 Fe2 C18 148.4(5)
C14 Fe2 C18 125.5(5)
C20 Fe2 C18 68.8(4)
C19 Fe2 C18 40.7(5)
C16 Fe2 C15 112.7(4)
C17 Fe2 C15 130.1(5)
C13 Fe2 C15 67.9(4)
C12 Fe2 C15 69.2(4)
C11 Fe2 C15 40.8(4)
C14 Fe2 C15 40.0(4)
C20 Fe2 C15 122.7(4)
C19 Fe2 C15 154.3(5)
C18 Fe2 C15 165.0(5)
C1 P1 C1B 110.3(5)
C1 P1 C1A 105.9(4)
C1B P1 C1A 103.6(5)
C1 P1 Au1 108.9(3)
C1B P1 Au1 112.1(4)
C1A P1 Au1 115.7(3)
C6 P2 C1D 105.4(4)
C6 P2 C1C 108.3(5)
C1D P2 C1C 108.4(5)
C6 P2 Au2 110.0(4)
C1D P2 Au2 113.0(3)
C1C P2 Au2 111.5(4)
C11 P3 C1E 106.0(5)
C11 P3 C1F 105.2(4)
C1E P3 C1F 105.7(5)
C11 P3 Au3 109.6(3)
C1E P3 Au3 113.7(3)
C1F P3 Au3 115.7(3)
C16 P4 C1G 108.8(5)
C16 P4 C1H 108.5(5)
C1G P4 C1H 103.4(5)
C16 P4 Au4 108.2(4)
C1G P4 Au4 113.8(3)
C1H P4 Au4 113.9(4)
C5 C1 C2 107.0(9)
C5 C1 P1 124.4(8)
C2 C1 P1 128.6(8)
C5 C1 Fe1 69.5(5)
C2 C1 Fe1 69.6(5)
P1 C1 Fe1 127.2(5)
C3 C2 C1 106.4(10)
C3 C2 Fe1 69.4(6)
C1 C2 Fe1 68.6(5)
C4 C3 C2 110.5(10)
C4 C3 Fe1 70.4(6)
C2 C3 Fe1 70.1(6)
C3 C4 C5 108.2(10)
C3 C4 Fe1 69.8(6)
C5 C4 Fe1 69.5(5)
C4 C5 C1 107.8(10)
C4 C5 Fe1 69.8(6)
C1 C5 Fe1 69.0(5)
C10 C6 C7 107.9(10)
C10 C6 P2 123.1(8)
C7 C6 P2 129.0(9)
C10 C6 Fe1 70.2(6)
C7 C6 Fe1 70.5(6)
P2 C6 Fe1 124.6(5)
C8 C7 C6 107.5(11)
C8 C7 Fe1 70.1(6)
C6 C7 Fe1 68.3(6)
C7 C8 C9 109.1(11)
C7 C8 Fe1 70.0(6)
C9 C8 Fe1 69.5(7)
C8 C9 C10 107.2(11)
C8 C9 Fe1 70.3(6)
C10 C9 Fe1 69.0(6)
C6 C10 C9 108.2(10)
C6 C10 Fe1 69.5(5)
C9 C10 Fe1 69.9(6)
C15 C11 C12 108.1(9)
C15 C11 P3 124.2(7)
C12 C11 P3 127.7(8)
C15 C11 Fe2 70.3(5)
C12 C11 Fe2 69.2(6)
P3 C11 Fe2 127.9(5)
C13 C12 C11 106.1(10)
C13 C12 Fe2 69.2(6)
C11 C12 Fe2 69.3(5)
C14 C13 C12 109.2(10)
C14 C13 Fe2 70.5(6)
C12 C13 Fe2 70.0(6)
C13 C14 C15 109.5(10)
C13 C14 Fe2 69.5(7)
C15 C14 Fe2 70.6(6)
C14 C15 C11 107.2(9)
C14 C15 Fe2 69.4(6)
C11 C15 Fe2 69.0(5)
C20 C16 C17 109.2(9)
C20 C16 P4 124.7(8)
C17 C16 P4 126.1(9)
C20 C16 Fe2 70.8(5)
C17 C16 Fe2 69.3(5)
P4 C16 Fe2 124.9(5)
C18 C17 C16 107.1(11)
C18 C17 Fe2 70.7(7)
C16 C17 Fe2 69.1(6)
C17 C18 C19 107.0(10)
C17 C18 Fe2 68.4(6)
C19 C18 Fe2 69.5(7)
C20 C19 C18 109.7(11)
C20 C19 Fe2 69.9(6)
C18 C19 Fe2 69.8(6)
C19 C20 C16 107.0(10)
C19 C20 Fe2 69.9(6)
C16 C20 Fe2 68.7(5)
C2A C1A C6A 119.4(9)
C2A C1A P1 121.5(8)
C6A C1A P1 118.9(8)
C1A C2A C3A 121.1(10)
C4A C3A C2A 118.2(11)
C5A C4A C3A 121.5(11)
C4A C5A C6A 120.2(11)
C1A C6A C5A 119.6(10)
C6B C1B C2B 118.7(11)
C6B C1B P1 121.0(9)
C2B C1B P1 120.3(8)
C3B C2B C1B 119.4(11)
C4B C3B C2B 121.3(13)
C3B C4B C5B 119.7(13)
C4B C5B C6B 119.4(12)
C1B C6B C5B 121.4(12)
C6C C1C C2C 120.2(12)
C6C C1C P2 122.3(10)
C2C C1C P2 117.4(9)
C3C C2C C1C 119.7(14)
C4C C3C C2C 119.5(16)
C5C C4C C3C 121.2(15)
C4C C5C C6C 120.6(16)
C1C C6C C5C 118.7(15)
C6D C1D C2D 120.2(9)
C6D C1D P2 123.2(8)
C2D C1D P2 116.5(7)
C3D C2D C1D 118.7(10)
C2D C3D C4D 121.9(11)
C3D C4D C5D 118.7(10)
C6D C5D C4D 120.4(11)
C5D C6D C1D 120.0(11)
C6E C1E C2E 118.7(10)
C6E C1E P3 121.0(8)
C2E C1E P3 120.3(8)
C3E C2E C1E 119.7(12)
C4E C3E C2E 120.6(14)
C5E C4E C3E 120.8(13)
C4E C5E C6E 120.5(13)
C5E C6E C1E 119.6(12)
C6F C1F C2F 118.9(10)
C6F C1F P3 122.7(9)
C2F C1F P3 118.2(7)
C1F C2F C3F 120.2(10)
C4F C3F C2F 119.4(11)
C5F C4F C3F 121.0(11)
C4F C5F C6F 118.4(11)
C1F C6F C5F 122.0(11)
C2G C1G C6G 118.8(10)
C2G C1G P4 117.7(9)
C6G C1G P4 123.3(8)
C1G C2G C3G 121.2(11)
C4G C3G C2G 118.6(11)
C5G C4G C3G 121.5(11)
C4G C5G C6G 119.7(12)
C1G C6G C5G 119.9(11)
C2H C1H C6H 119.2(11)
C2H C1H P4 120.4(9)
C6H C1H P4 120.4(9)
C1H C2H C3H 121.4(11)
C4H C3H C2H 118.3(12)
C5H C4H C3H 121.5(12)
C4H C5H C6H 120.1(12)
C5H C6H C1H 119.5(12)
O3 S1 O2 113.3(6)
O3 S1 O1 115.0(5)
O2 S1 O1 116.1(5)
O3 S1 C21 102.8(7)
O2 S1 C21 102.5(8)
O1 S1 C21 104.8(7)
F2 C21 F3 104.6(15)
F2 C21 F1 105.8(14)
F3 C21 F1 106.9(14)
F2 C21 S1 113.8(11)
F3 C21 S1 113.7(11)
F1 C21 S1 111.4(14)
O4 S2 O6 118.0(9)
O4 S2 O5 118.6(12)
O6 S2 O5 112.5(10)
O4 S2 C22 101.1(7)
O6 S2 C22 101.6(7)
O5 S2 C22 100.7(9)
F6 C22 F4 110.3(16)
F6 C22 F5 110(2)
F4 C22 F5 103.3(19)
F6 C22 S2 113.3(12)
F4 C22 S2 110.1(12)
F5 C22 S2 109.1(12)
O4A S2A O5A 111.8(17)
O4A S2A O6A 113.7(17)
O5A S2A O6A 111.1(17)
O4A S2A C22A 107.0(13)
O5A S2A C22A 107.3(13)
O6A S2A C22A 105.4(13)
F6A C22A F4A 106.5(14)
F6A C22A F5A 103.0(13)
F4A C22A F5A 103.3(14)
F6A C22A S2A 116.4(14)
F4A C22A S2A 114.3(14)
F5A C22A S2A 112.0(14)
Cl2 C1S Cl4 110.9(11)
Cl2 C1S Cl3 110.8(9)
Cl4 C1S Cl3 109.8(9)

loop_
_geom_bond_atom_site_label_1
_geom_bond_atom_site_label_2
_geom_bond_distance
Au1 P1 2.277(3)
Au1 S3 2.406(3)
Au1 Au2 2.8618(6)
Au1 Au4 2.9541(6)
Au2 P2 2.251(3)
Au2 S3 2.398(2)
Au2 Au3 2.8446(6)
Au3 P3 2.265(2)
Au3 S3 2.428(2)
Au3 Au4 2.8970(6)
Au4 P4 2.259(3)
Au4 S3 2.360(2)
Fe1 C1 2.018(9)
Fe1 C6 2.022(9)
Fe1 C3 2.022(10)
Fe1 C5 2.024(9)
Fe1 C4 2.029(10)
Fe1 C2 2.031(9)
Fe1 C10 2.031(9)
Fe1 C9 2.043(11)
Fe1 C7 2.051(10)
Fe1 C8 2.054(11)
Fe2 C16 2.020(9)
Fe2 C17 2.022(11)
Fe2 C13 2.024(10)
Fe2 C12 2.035(10)
Fe2 C11 2.036(9)
Fe2 C14 2.038(11)
Fe2 C20 2.047(9)
Fe2 C19 2.048(11)
Fe2 C18 2.053(11)
Fe2 C15 2.053(9)
P1 C1 1.780(10)
P1 C1B 1.790(11)
P1 C1A 1.797(9)
P2 C6 1.792(11)
P2 C1D 1.812(9)
P2 C1C 1.813(11)
P3 C11 1.788(9)
P3 C1E 1.789(10)
P3 C1F 1.812(10)
P4 C16 1.793(10)
P4 C1G 1.806(10)
P4 C1H 1.811(10)
C1 C5 1.430(14)
C1 C2 1.444(14)
C2 C3 1.402(15)
C3 C4 1.379(16)
C4 C5 1.411(14)
C6 C10 1.398(15)
C6 C7 1.433(14)
C7 C8 1.401(16)
C8 C9 1.405(17)
C9 C10 1.433(15)
C11 C15 1.424(14)
C11 C12 1.442(13)
C12 C13 1.415(16)
C13 C14 1.390(16)
C14 C15 1.397(14)
C16 C20 1.407(15)
C16 C17 1.435(14)
C17 C18 1.424(16)
C18 C19 1.427(18)
C19 C20 1.407(14)
C1A C2A 1.366(13)
C1A C6A 1.374(14)
C2A C3A 1.386(14)
C3A C4A 1.378(16)
C4A C5A 1.335(16)
C5A C6A 1.394(14)
C1B C6B 1.360(13)
C1B C2B 1.388(16)
C2B C3B 1.368(16)
C3B C4B 1.360(18)
C4B C5B 1.362(19)
C5B C6B 1.379(17)
C1C C6C 1.358(17)
C1C C2C 1.381(16)
C2C C3C 1.381(18)
C3C C4C 1.36(2)
C4C C5C 1.33(2)
C5C C6C 1.405(19)
C1D C6D 1.369(14)
C1D C2D 1.404(14)
C2D C3D 1.350(13)
C3D C4D 1.369(15)
C4D C5D 1.394(16)
C5D C6D 1.359(14)
C1E C6E 1.390(14)
C1E C2E 1.405(15)
C2E C3E 1.366(18)
C3E C4E 1.36(2)
C4E C5E 1.35(2)
C5E C6E 1.384(17)
C1F C6F 1.345(13)
C1F C2F 1.373(15)
C2F C3F 1.379(16)
C3F C4F 1.369(15)
C4F C5F 1.352(17)
C5F C6F 1.385(15)
C1G C2G 1.371(13)
C1G C6G 1.374(15)
C2G C3G 1.372(15)
C3G C4G 1.371(17)
C4G C5G 1.340(17)
C5G C6G 1.388(16)
C1H C2H 1.344(15)
C1H C6H 1.414(15)
C2H C3H 1.387(16)
C3H C4H 1.382(17)
C4H C5H 1.348(18)
C5H C6H 1.370(16)
S1 O3 1.427(8)
S1 O2 1.435(9)
S1 O1 1.442(9)
S1 C21 1.747(17)
C21 F2 1.324(18)
C21 F3 1.338(18)
C21 F1 1.351(17)
S2 O4 1.426(12)
S2 O6 1.429(11)
S2 O5 1.452(14)
S2 C22 1.812(14)
F4 C22 1.315(15)
F6 C22 1.285(15)
F5 C22 1.330(17)
S2A O4A 1.379(17)
S2A O5A 1.397(17)
S2A O6A 1.400(17)
S2A C22A 1.758(16)
C22A F6A 1.308(18)
C22A F4A 1.314(18)
C22A F5A 1.359(18)
C1S Cl2 1.709(17)
C1S Cl4 1.715(17)
C1S Cl3 1.731(15)
